data_4110879
loop_
_publ_author_name
'Ivan E. Kareev'
'Natalia B. Shustova'
'Igor V. Kuvychko'
'Sergey F. Lebedkin'
'Susie M. Miller'
'Oren P. Anderson'
'Alexey A. Popov'
'Steven H. Strauss'
'Olga V. Boltalina'

_publ_section_title
;
 Thermally Stable Perfluoroalkylfullerenes with the
 Skew-Pentagonal-Pyramid Pattern: C60(C2F5)4O, C60(CF3)4O, and C60(CF3)6
;
_journal_name_full 'Journal of the American Chemical Society'
_journal_page_first 12268
_journal_page_last 12280
_journal_paper_doi 10.1021/ja063907r
_journal_volume 128
_journal_year 2006
_chemical_formula_moiety 'C68 F20 O'
_chemical_formula_sum 'C68 F20 O'
_chemical_formula_weight 1212.68
_chemical_name_systematic
; 
 ? 
;
_space_group_IT_number 2
_symmetry_cell_setting triclinic
_symmetry_space_group_name_Hall '-P 1'
_symmetry_space_group_name_H-M 'P -1'
_atom_sites_solution_hydrogens geom
_atom_sites_solution_primary direct
_atom_sites_solution_secondary difmap
_audit_creation_method SHELXL-97
_cell_angle_alpha 80.148(3)
_cell_angle_beta 78.049(3)
_cell_angle_gamma 74.893(3)
_cell_formula_units_Z 2
_cell_length_a 10.1145(6)
_cell_length_b 12.3096(8)
_cell_length_c 16.8423(8)
_cell_measurement_temperature 100(2)
_cell_volume 1965.3(2)
_computing_cell_refinement 'Bruker APEX II'
_computing_data_collection 'Bruker APEX II'
_computing_data_reduction 'Bruker APEX II'
_computing_molecular_graphics 'SHELXTL (Sheldrick, 1999)'
_computing_publication_material 'SHELXTL (Sheldrick, 1999)'
_computing_structure_refinement 'SHELXL-97 (Sheldrick, 1997)'
_computing_structure_solution 'SHELXS-97 (Sheldrick, 1990)'
_diffrn_ambient_temperature 100(2)
_diffrn_measured_fraction_theta_full 0.991
_diffrn_measured_fraction_theta_max 0.991
_diffrn_measurement_device_type 'Bruker Kappa APEX II diffractometer'
_diffrn_measurement_method 'phi and omega scans'
_diffrn_radiation_monochromator graphite
_diffrn_radiation_source 'fine-focus sealed tube'
_diffrn_radiation_type MoK\a
_diffrn_radiation_wavelength 0.71073
_diffrn_reflns_av_R_equivalents 0.0900
_diffrn_reflns_av_sigmaI/netI 0.1203
_diffrn_reflns_limit_h_max 11
_diffrn_reflns_limit_h_min -11
_diffrn_reflns_limit_k_max 13
_diffrn_reflns_limit_k_min -13
_diffrn_reflns_limit_l_max 18
_diffrn_reflns_limit_l_min -18
_diffrn_reflns_number 12375
_diffrn_reflns_theta_full 23.26
_diffrn_reflns_theta_max 23.26
_diffrn_reflns_theta_min 3.02
_diffrn_standards_decay_% 0
_diffrn_standards_interval_count 0
_diffrn_standards_interval_time 0
_diffrn_standards_number 0
_exptl_absorpt_coefficient_mu 0.188
_exptl_absorpt_correction_T_max 0.9886
_exptl_absorpt_correction_T_min 0.9670
_exptl_absorpt_correction_type multi-scan
_exptl_absorpt_process_details 'SADABS: Sheldrick, G. M.'
_exptl_crystal_colour orange
_exptl_crystal_density_diffrn 2.049
_exptl_crystal_description prism
_exptl_crystal_F_000 1192
_exptl_crystal_size_max 0.180
_exptl_crystal_size_mid 0.065
_exptl_crystal_size_min 0.061
_refine_diff_density_max 0.525
_refine_diff_density_min -0.392
_refine_diff_density_rms 0.072
_refine_ls_extinction_coef 0.0032(7)
_refine_ls_extinction_expression Fc^*^=kFc[1+0.001xFc^2^\l^3^/sin(2\q)]^-1/4^
_refine_ls_extinction_method SHELXL
_refine_ls_goodness_of_fit_ref 0.959
_refine_ls_hydrogen_treatment undef
_refine_ls_matrix_type full
_refine_ls_number_parameters 803
_refine_ls_number_reflns 5597
_refine_ls_number_restraints 0
_refine_ls_restrained_S_all 0.959
_refine_ls_R_factor_all 0.1269
_refine_ls_R_factor_gt 0.0536
_refine_ls_shift/su_max 0.000
_refine_ls_shift/su_mean 0.000
_refine_ls_structure_factor_coef Fsqd
_refine_ls_weighting_details 'calc w=1/[\s^2^(Fo^2^)+(0.0606P)^2^+0.0000P] where P=(Fo^2^+2Fc^2^)/3'
_refine_ls_weighting_scheme calc
_refine_ls_wR_factor_gt 0.1093
_refine_ls_wR_factor_ref 0.1381
_reflns_number_gt 3055
_reflns_number_total 5597
_reflns_threshold_expression >2sigma(I)
_cod_data_source_file ja063907rsi20060604_083607.cif
_cod_data_source_block ss129_p_trunc
_cod_database_code 4110879

loop_
_symmetry_equiv_pos_as_xyz
'x, y, z'
'-x, -y, -z'

loop_
_atom_site_label
_atom_site_type_symbol
_atom_site_fract_x
_atom_site_fract_y
_atom_site_fract_z
_atom_site_U_iso_or_equiv
_atom_site_adp_type
_atom_site_occupancy
_atom_site_symmetry_multiplicity
_atom_site_calc_flag
C1 C 0.2015(5) 0.1575(4) 0.7026(3) 0.0179(13) Uani 1 1 d
C2 C 0.2945(6) 0.2002(4) 0.6308(3) 0.0167(13) Uani 1 1 d
C3 C 0.4266(6) 0.1421(4) 0.6374(3) 0.0186(13) Uani 1 1 d
C4 C 0.4233(6) 0.0625(4) 0.7152(3) 0.0195(13) Uani 1 1 d
C5 C 0.2896(6) 0.0718(4) 0.7542(3) 0.0200(13) Uani 1 1 d
C6 C 0.2485(6) 0.0471(4) 0.8472(3) 0.0216(14) Uani 1 1 d
C7 C 0.1456(6) 0.1518(4) 0.8808(3) 0.0213(14) Uani 1 1 d
C8 C 0.0655(6) 0.2359(4) 0.8344(3) 0.0218(13) Uani 1 1 d
C9 C 0.0818(5) 0.2421(4) 0.7443(3) 0.0188(13) Uani 1 1 d
C10 C 0.0695(6) 0.3639(4) 0.7111(3) 0.0212(13) Uani 1 1 d
C11 C 0.1531(6) 0.3991(4) 0.6412(3) 0.0176(13) Uani 1 1 d
C12 C 0.2580(6) 0.3189(4) 0.5838(3) 0.0195(13) Uani 1 1 d
C13 C 0.3857(6) 0.3704(4) 0.5701(3) 0.0204(13) Uani 1 1 d
C14 C 0.5175(6) 0.3090(4) 0.5741(3) 0.0194(13) Uani 1 1 d
C15 C 0.5564(5) 0.1792(4) 0.5936(3) 0.0185(13) Uani 1 1 d
C16 C 0.6548(6) 0.1637(4) 0.6559(3) 0.0222(14) Uani 1 1 d
C17 C 0.6533(6) 0.0894(4) 0.7264(3) 0.0197(13) Uani 1 1 d
C18 C 0.5512(5) 0.0114(4) 0.7550(3) 0.0187(13) Uani 1 1 d
C19 C 0.5077(6) 0.0279(4) 0.8465(3) 0.0239(14) Uani 1 1 d
C20 C 0.3752(6) 0.0434(4) 0.8872(3) 0.0233(14) Uani 1 1 d
C21 C 0.3309(6) 0.1144(4) 0.9524(3) 0.0224(14) Uani 1 1 d
C22 C 0.1904(6) 0.1782(4) 0.9489(3) 0.0242(14) Uani 1 1 d
C23 C 0.1486(6) 0.2900(5) 0.9706(3) 0.0253(14) Uani 1 1 d
C24 C 0.0649(6) 0.3764(5) 0.9225(3) 0.0238(14) Uani 1 1 d
C25 C 0.0274(6) 0.3500(4) 0.8544(3) 0.0237(14) Uani 1 1 d
C26 C 0.0299(5) 0.4278(4) 0.7791(3) 0.0218(14) Uani 1 1 d
C27 C 0.0695(6) 0.5291(4) 0.7749(3) 0.0246(14) Uani 1 1 d
C28 C 0.1580(6) 0.5665(4) 0.7021(3) 0.0238(14) Uani 1 1 d
C29 C 0.2008(6) 0.4996(4) 0.6375(3) 0.0222(14) Uani 1 1 d
C30 C 0.3428(6) 0.4840(4) 0.5951(3) 0.0187(13) Uani 1 1 d
C31 C 0.4362(6) 0.5314(4) 0.6188(3) 0.0230(14) Uani 1 1 d
C32 C 0.5748(6) 0.4668(4) 0.6231(3) 0.0197(13) Uani 1 1 d
C33 C 0.6123(6) 0.3560(4) 0.6030(3) 0.0195(13) Uani 1 1 d
C34 C 0.6960(5) 0.2681(4) 0.6510(3) 0.0212(14) Uani 1 1 d
C35 C 0.7409(5) 0.2930(5) 0.7177(3) 0.0231(14) Uani 1 1 d
C36 C 0.7383(6) 0.2161(4) 0.7921(3) 0.0229(14) Uani 1 1 d
C37 C 0.6921(6) 0.1187(4) 0.7966(3) 0.0226(14) Uani 1 1 d
C38 C 0.6039(6) 0.0813(4) 0.8686(3) 0.0206(14) Uani 1 1 d
C39 C 0.5643(6) 0.1436(4) 0.9349(3) 0.0250(14) Uani 1 1 d
C40 C 0.4245(6) 0.1612(5) 0.9777(3) 0.0244(14) Uani 1 1 d
C41 C 0.3803(6) 0.2755(5) 0.9998(3) 0.0248(14) Uani 1 1 d
C42 C 0.2474(6) 0.3374(5) 0.9956(3) 0.0267(15) Uani 1 1 d
C43 C 0.2216(7) 0.4576(5) 0.9629(3) 0.0278(15) Uani 1 1 d
C44 C 0.1096(6) 0.4815(4) 0.9173(3) 0.0239(14) Uani 1 1 d
C45 C 0.1115(6) 0.5556(4) 0.8451(3) 0.0229(14) Uani 1 1 d
C46 C 0.2263(6) 0.6087(4) 0.8166(3) 0.0214(14) Uani 1 1 d
C47 C 0.2568(6) 0.6164(4) 0.7270(3) 0.0246(14) Uani 1 1 d
C48 C 0.3916(6) 0.5993(4) 0.6863(3) 0.0237(14) Uani 1 1 d
C49 C 0.5038(6) 0.5754(4) 0.7319(3) 0.0205(13) Uani 1 1 d
C50 C 0.6196(6) 0.4930(4) 0.6921(3) 0.0244(14) Uani 1 1 d
C51 C 0.7002(5) 0.4082(4) 0.7388(3) 0.0209(13) Uani 1 1 d
C52 C 0.6729(6) 0.4006(4) 0.8271(3) 0.0217(13) Uani 1 1 d
C53 C 0.6979(6) 0.2823(4) 0.8597(3) 0.0236(14) Uani 1 1 d
C54 C 0.6111(6) 0.2472(5) 0.9300(3) 0.0240(14) Uani 1 1 d
C55 C 0.4976(6) 0.3277(5) 0.9704(3) 0.0252(14) Uani 1 1 d
C56 C 0.4732(6) 0.4426(5) 0.9380(3) 0.0240(14) Uani 1 1 d
C57 C 0.3341(7) 0.5074(5) 0.9344(3) 0.0283(15) Uani 1 1 d
C58 C 0.3346(6) 0.5857(4) 0.8595(3) 0.0227(14) Uani 1 1 d
C59 C 0.4779(6) 0.5679(4) 0.8171(3) 0.0226(14) Uani 1 1 d
C60 C 0.5633(6) 0.4789(4) 0.8652(3) 0.0227(14) Uani 1 1 d
C61 C 0.1949(6) -0.0622(5) 0.8793(3) 0.0261(14) Uani 1 1 d
C62 C 0.0748(6) -0.0770(5) 0.8464(4) 0.0295(15) Uani 1 1 d
C63 C 0.2061(6) 0.3287(4) 0.5022(3) 0.0217(14) Uani 1 1 d
C64 C 0.0870(6) 0.2744(5) 0.5013(3) 0.0256(14) Uani 1 1 d
C65 C 0.6248(6) 0.1178(5) 0.5174(4) 0.0288(15) Uani 1 1 d
C66 C 0.7721(6) 0.1267(5) 0.4772(3) 0.0228(14) Uani 1 1 d
C67 C 0.6156(6) -0.1148(5) 0.7404(4) 0.0303(15) Uani 1 1 d
C68 C 0.7652(7) -0.1643(5) 0.7526(4) 0.0385(17) Uani 1 1 d
O1 O 0.0578(4) 0.1587(3) 0.7027(2) 0.0229(9) Uani 1 1 d
F611 F 0.2987(3) -0.1550(2) 0.8659(2) 0.0387(9) Uani 1 1 d
F612 F 0.1548(4) -0.0669(3) 0.96226(19) 0.0346(9) Uani 1 1 d
F621 F 0.0379(3) -0.1730(2) 0.8826(2) 0.0344(9) Uani 1 1 d
F622 F -0.0374(3) 0.0077(3) 0.8605(2) 0.0381(9) Uani 1 1 d
F623 F 0.1063(4) -0.0827(3) 0.7664(2) 0.0402(9) Uani 1 1 d
F631 F 0.3110(3) 0.2835(3) 0.44524(17) 0.0288(8) Uani 1 1 d
F632 F 0.1632(3) 0.4401(2) 0.47489(18) 0.0283(8) Uani 1 1 d
F641 F 0.0524(3) 0.2936(3) 0.42760(19) 0.0363(9) Uani 1 1 d
F642 F -0.0266(3) 0.3190(3) 0.55413(19) 0.0320(8) Uani 1 1 d
F643 F 0.1199(3) 0.1634(3) 0.52414(19) 0.0334(9) Uani 1 1 d
F651 F 0.5464(3) 0.1549(3) 0.4584(2) 0.0486(11) Uani 1 1 d
F652 F 0.6313(4) 0.0048(3) 0.5367(2) 0.0495(11) Uani 1 1 d
F661 F 0.8632(3) 0.0775(3) 0.52634(19) 0.0366(9) Uani 1 1 d
F662 F 0.7783(3) 0.2350(3) 0.45773(19) 0.0382(9) Uani 1 1 d
F663 F 0.8127(3) 0.0775(3) 0.40924(18) 0.0373(9) Uani 1 1 d
F671 F 0.5444(4) -0.1817(3) 0.7989(3) 0.0712(14) Uani 1 1 d
F672 F 0.6008(6) -0.1320(3) 0.6698(3) 0.100(2) Uani 1 1 d
F681 F 0.7990(4) -0.2754(3) 0.7456(2) 0.0417(10) Uani 1 1 d
F682 F 0.7870(4) -0.1485(3) 0.8227(3) 0.0620(12) Uani 1 1 d
F683 F 0.8486(4) -0.1151(3) 0.6933(3) 0.0804(16) Uani 1 1 d

loop_
_atom_site_aniso_label
_atom_site_aniso_U_11
_atom_site_aniso_U_22
_atom_site_aniso_U_33
_atom_site_aniso_U_23
_atom_site_aniso_U_13
_atom_site_aniso_U_12
C1 0.013(3) 0.018(3) 0.025(3) -0.005(2) -0.002(3) -0.006(2)
C2 0.021(3) 0.017(3) 0.013(3) -0.007(2) -0.002(3) -0.004(3)
C3 0.020(3) 0.018(3) 0.018(3) -0.008(2) 0.001(3) -0.006(3)
C4 0.028(4) 0.013(3) 0.018(3) -0.004(2) -0.005(3) -0.004(3)
C5 0.024(4) 0.009(3) 0.029(3) -0.006(2) -0.008(3) -0.002(3)
C6 0.027(4) 0.016(3) 0.021(3) -0.002(2) -0.001(3) -0.007(3)
C7 0.019(3) 0.021(3) 0.021(3) 0.000(3) 0.010(3) -0.012(3)
C8 0.016(3) 0.020(3) 0.029(3) -0.006(3) 0.001(3) -0.005(3)
C9 0.019(3) 0.017(3) 0.023(3) -0.005(3) -0.004(3) -0.007(3)
C10 0.016(3) 0.019(3) 0.026(3) -0.001(3) -0.005(3) 0.001(3)
C11 0.022(3) 0.016(3) 0.014(3) 0.001(2) -0.011(3) 0.000(2)
C12 0.026(3) 0.021(3) 0.012(3) -0.002(2) -0.003(3) -0.005(3)
C13 0.023(4) 0.024(3) 0.014(3) 0.003(2) -0.001(3) -0.010(3)
C14 0.022(4) 0.022(3) 0.015(3) -0.003(2) 0.000(3) -0.008(3)
C15 0.013(3) 0.023(3) 0.019(3) -0.004(3) -0.003(3) -0.002(2)
C16 0.016(3) 0.020(3) 0.031(3) -0.009(3) -0.006(3) -0.001(3)
C17 0.020(3) 0.016(3) 0.023(3) -0.005(3) -0.002(3) -0.002(3)
C18 0.022(3) 0.011(3) 0.024(3) -0.002(2) -0.007(3) -0.003(3)
C19 0.032(4) 0.013(3) 0.025(3) 0.005(3) -0.009(3) -0.003(3)
C20 0.030(4) 0.020(3) 0.021(3) 0.005(3) -0.008(3) -0.008(3)
C21 0.037(4) 0.018(3) 0.012(3) 0.006(2) -0.004(3) -0.010(3)
C22 0.033(4) 0.023(3) 0.014(3) 0.005(3) 0.002(3) -0.010(3)
C23 0.035(4) 0.025(3) 0.013(3) -0.001(3) 0.010(3) -0.012(3)
C24 0.016(3) 0.028(3) 0.021(3) -0.004(3) 0.012(3) -0.005(3)
C25 0.018(3) 0.023(3) 0.029(3) -0.009(3) 0.004(3) -0.005(3)
C26 0.010(3) 0.022(3) 0.028(3) -0.003(3) -0.004(3) 0.006(3)
C27 0.023(3) 0.015(3) 0.029(3) -0.006(3) 0.000(3) 0.006(3)
C28 0.021(3) 0.012(3) 0.032(3) -0.002(3) -0.008(3) 0.009(3)
C29 0.025(4) 0.017(3) 0.022(3) 0.004(3) -0.008(3) -0.003(3)
C30 0.025(3) 0.019(3) 0.009(3) 0.005(2) -0.002(3) -0.005(3)
C31 0.027(4) 0.019(3) 0.022(3) 0.003(3) -0.006(3) -0.006(3)
C32 0.023(3) 0.026(3) 0.008(3) 0.005(2) 0.004(3) -0.014(3)
C33 0.023(3) 0.023(3) 0.012(3) 0.003(2) 0.001(3) -0.011(3)
C34 0.014(3) 0.024(3) 0.025(3) -0.011(3) 0.006(3) -0.005(3)
C35 0.013(3) 0.027(3) 0.029(3) -0.006(3) -0.003(3) -0.002(3)
C36 0.018(3) 0.020(3) 0.028(3) 0.004(3) -0.009(3) -0.003(3)
C37 0.019(3) 0.019(3) 0.029(3) -0.007(3) -0.013(3) 0.006(3)
C38 0.028(4) 0.010(3) 0.022(3) 0.002(3) -0.012(3) 0.003(3)
C39 0.037(4) 0.019(3) 0.021(3) 0.004(3) -0.014(3) -0.006(3)
C40 0.035(4) 0.025(3) 0.013(3) 0.007(3) -0.005(3) -0.011(3)
C41 0.038(4) 0.028(3) 0.008(3) -0.005(3) -0.002(3) -0.008(3)
C42 0.039(4) 0.025(3) 0.014(3) -0.006(3) 0.003(3) -0.008(3)
C43 0.043(4) 0.025(3) 0.016(3) -0.015(3) 0.003(3) -0.007(3)
C44 0.026(4) 0.022(3) 0.021(3) -0.015(3) 0.007(3) -0.001(3)
C45 0.027(4) 0.013(3) 0.026(3) -0.012(3) -0.001(3) 0.005(3)
C46 0.022(3) 0.007(3) 0.033(4) -0.011(3) 0.002(3) 0.001(3)
C47 0.033(4) 0.007(3) 0.030(4) 0.004(3) -0.009(3) 0.000(3)
C48 0.030(4) 0.011(3) 0.029(3) -0.002(3) -0.003(3) -0.005(3)
C49 0.026(3) 0.010(3) 0.028(3) -0.001(3) -0.007(3) -0.008(3)
C50 0.027(4) 0.021(3) 0.027(3) 0.001(3) 0.000(3) -0.017(3)
C51 0.013(3) 0.023(3) 0.027(3) -0.001(3) 0.000(3) -0.008(3)
C52 0.022(3) 0.023(3) 0.026(3) -0.008(3) -0.006(3) -0.010(3)
C53 0.025(4) 0.025(3) 0.025(3) -0.004(3) -0.013(3) -0.007(3)
C54 0.031(4) 0.024(3) 0.021(3) 0.000(3) -0.016(3) -0.007(3)
C55 0.035(4) 0.035(4) 0.014(3) -0.008(3) -0.006(3) -0.016(3)
C56 0.032(4) 0.025(3) 0.018(3) -0.003(3) -0.008(3) -0.009(3)
C57 0.043(4) 0.027(3) 0.018(3) -0.013(3) -0.004(3) -0.007(3)
C58 0.033(4) 0.014(3) 0.024(3) -0.008(3) -0.008(3) -0.005(3)
C59 0.037(4) 0.012(3) 0.025(3) -0.008(3) -0.007(3) -0.012(3)
C60 0.036(4) 0.019(3) 0.020(3) -0.003(3) -0.009(3) -0.014(3)
C61 0.023(3) 0.028(3) 0.023(4) 0.000(3) -0.004(3) 0.001(3)
C62 0.034(4) 0.020(3) 0.034(4) 0.000(3) -0.003(3) -0.009(3)
C63 0.028(4) 0.016(3) 0.020(3) -0.002(3) -0.005(3) -0.003(3)
C64 0.031(4) 0.023(3) 0.021(3) -0.003(3) -0.009(3) -0.002(3)
C65 0.022(4) 0.031(4) 0.032(4) -0.007(3) 0.001(3) -0.006(3)
C66 0.026(4) 0.018(3) 0.022(3) -0.001(3) -0.003(3) -0.004(3)
C67 0.031(4) 0.017(3) 0.040(4) -0.007(3) -0.005(3) 0.000(3)
C68 0.043(5) 0.021(4) 0.044(4) -0.011(3) -0.005(4) 0.007(3)
O1 0.020(2) 0.018(2) 0.031(2) -0.0045(17) -0.0030(18) -0.0040(17)
F611 0.035(2) 0.0182(17) 0.060(2) -0.0009(17) -0.0068(19) -0.0061(16)
F612 0.044(2) 0.034(2) 0.026(2) 0.0075(15) -0.0072(17) -0.0171(17)
F621 0.033(2) 0.0229(18) 0.047(2) 0.0015(16) -0.0012(17) -0.0152(16)
F622 0.032(2) 0.0265(19) 0.055(2) -0.0009(17) -0.0116(18) -0.0051(17)
F623 0.054(2) 0.046(2) 0.027(2) -0.0023(17) -0.0051(18) -0.0263(19)
F631 0.0265(19) 0.0375(19) 0.0215(18) -0.0099(15) -0.0047(16) -0.0014(16)
F632 0.033(2) 0.0236(18) 0.0275(18) 0.0059(14) -0.0114(16) -0.0069(15)
F641 0.037(2) 0.052(2) 0.026(2) -0.0040(17) -0.0155(17) -0.0125(18)
F642 0.026(2) 0.0343(19) 0.035(2) -0.0044(16) -0.0030(17) -0.0084(16)
F643 0.041(2) 0.0249(19) 0.037(2) -0.0030(16) -0.0102(17) -0.0086(16)
F651 0.023(2) 0.090(3) 0.034(2) -0.035(2) -0.0084(18) 0.005(2)
F652 0.048(2) 0.035(2) 0.066(3) -0.033(2) 0.023(2) -0.0193(18)
F661 0.024(2) 0.046(2) 0.036(2) -0.0087(17) -0.0069(17) 0.0020(17)
F662 0.040(2) 0.031(2) 0.037(2) -0.0024(16) 0.0096(17) -0.0113(17)
F663 0.033(2) 0.049(2) 0.0258(19) -0.0175(17) 0.0055(16) -0.0019(17)
F671 0.046(3) 0.026(2) 0.134(4) -0.022(2) 0.016(3) -0.010(2)
F672 0.169(5) 0.047(3) 0.081(3) -0.051(2) -0.102(3) 0.067(3)
F681 0.042(2) 0.0204(19) 0.055(2) -0.0060(16) -0.0078(19) 0.0081(16)
F682 0.069(3) 0.041(2) 0.085(3) -0.020(2) -0.056(3) 0.013(2)
F683 0.045(3) 0.038(2) 0.132(4) -0.008(3) 0.038(3) -0.008(2)

loop_
_atom_type_symbol
_atom_type_description
_atom_type_scat_dispersion_real
_atom_type_scat_dispersion_imag
_atom_type_scat_source
C C 0.0033 0.0016 'International Tables Vol C Tables 4.2.6.8 and 6.1.1.4'
F F 0.0171 0.0103 'International Tables Vol C Tables 4.2.6.8 and 6.1.1.4'
O O 0.0106 0.0060 'International Tables Vol C Tables 4.2.6.8 and 6.1.1.4'

loop_
_geom_angle_atom_site_label_1
_geom_angle_atom_site_label_2
_geom_angle_atom_site_label_3
_geom_angle
O1 C1 C5 123.0(4)
O1 C1 C2 123.8(4)
C5 C1 C2 107.6(4)
O1 C1 C9 57.8(3)
C5 C1 C9 118.2(4)
C2 C1 C9 118.4(4)
C3 C2 C1 107.4(4)
C3 C2 C12 123.6(5)
C1 C2 C12 123.5(4)
C2 C3 C4 108.6(5)
C2 C3 C15 125.4(5)
C4 C3 C15 122.4(5)
C5 C4 C3 109.6(5)
C5 C4 C18 125.2(5)
C3 C4 C18 122.5(5)
C4 C5 C1 106.8(5)
C4 C5 C6 123.5(5)
C1 C5 C6 123.2(5)
C5 C6 C7 109.8(4)
C5 C6 C61 116.4(4)
C7 C6 C61 111.4(4)
C5 C6 C20 108.4(5)
C7 C6 C20 100.1(4)
C61 C6 C20 109.5(4)
C8 C7 C22 119.9(5)
C8 C7 C6 124.0(5)
C22 C7 C6 109.9(5)
C7 C8 C25 119.8(5)
C7 C8 C9 123.0(5)
C25 C8 C9 107.6(5)
O1 C9 C8 124.6(4)
O1 C9 C10 124.6(4)
C8 C9 C10 106.5(4)
O1 C9 C1 58.9(3)
C8 C9 C1 117.1(4)
C10 C9 C1 116.7(5)
C11 C10 C26 120.3(5)
C11 C10 C9 122.7(5)
C26 C10 C9 107.5(5)
C10 C11 C29 119.3(5)
C10 C11 C12 124.7(5)
C29 C11 C12 109.4(5)
C2 C12 C13 107.9(4)
C2 C12 C63 117.2(4)
C13 C12 C63 110.3(4)
C2 C12 C11 109.2(4)
C13 C12 C11 100.5(4)
C63 C12 C11 110.5(4)
C14 C13 C30 119.1(5)
C14 C13 C12 124.4(5)
C30 C13 C12 109.5(5)
C13 C14 C33 119.9(5)
C13 C14 C15 123.7(5)
C33 C14 C15 109.1(4)
C3 C15 C14 107.6(4)
C3 C15 C65 112.0(4)
C14 C15 C65 113.4(4)
C3 C15 C16 108.5(4)
C14 C15 C16 101.2(4)
C65 C15 C16 113.5(4)
C17 C16 C34 120.8(5)
C17 C16 C15 124.7(5)
C34 C16 C15 108.5(4)
C16 C17 C37 118.8(5)
C16 C17 C18 124.3(5)
C37 C17 C18 109.8(5)
C4 C18 C17 108.4(4)
C4 C18 C19 107.0(4)
C17 C18 C19 100.8(4)
C4 C18 C67 112.3(4)
C17 C18 C67 114.2(4)
C19 C18 C67 113.3(4)
C20 C19 C38 120.1(5)
C20 C19 C18 124.2(5)
C38 C19 C18 108.8(5)
C19 C20 C21 119.4(5)
C19 C20 C6 123.9(5)
C21 C20 C6 109.3(5)
C40 C21 C22 120.6(5)
C40 C21 C20 121.2(5)
C22 C21 C20 108.6(5)
C23 C22 C7 120.4(5)
C23 C22 C21 119.1(5)
C7 C22 C21 109.1(5)
C22 C23 C24 119.3(5)
C22 C23 C42 119.4(5)
C24 C23 C42 108.9(5)
C25 C24 C23 119.4(5)
C25 C24 C44 119.6(5)
C23 C24 C44 108.2(5)
C24 C25 C8 121.1(5)
C24 C25 C26 120.1(5)
C8 C25 C26 108.9(5)
C27 C26 C10 121.1(5)
C27 C26 C25 120.2(5)
C10 C26 C25 108.9(4)
C26 C27 C28 119.1(5)
C26 C27 C45 119.9(5)
C28 C27 C45 108.3(5)
C29 C28 C27 118.8(5)
C29 C28 C47 120.3(5)
C27 C28 C47 108.1(5)
C28 C29 C11 121.3(5)
C28 C29 C30 118.7(5)
C11 C29 C30 109.8(5)
C31 C30 C29 120.8(5)
C31 C30 C13 120.9(5)
C29 C30 C13 107.7(5)
C30 C31 C32 120.0(5)
C30 C31 C48 120.1(5)
C32 C31 C48 107.9(5)
C33 C32 C31 118.4(5)
C33 C32 C50 120.4(5)
C31 C32 C50 109.2(5)
C32 C33 C34 119.8(5)
C32 C33 C14 121.5(5)
C34 C33 C14 109.0(5)
C35 C34 C33 120.1(5)
C35 C34 C16 120.1(5)
C33 C34 C16 109.7(5)
C34 C35 C36 119.4(5)
C34 C35 C51 119.8(5)
C36 C35 C51 108.3(5)
C37 C36 C35 119.4(5)
C37 C36 C53 120.5(5)
C35 C36 C53 108.0(5)
C36 C37 C38 120.6(5)
C36 C37 C17 121.3(5)
C38 C37 C17 108.3(5)
C39 C38 C37 119.8(5)
C39 C38 C19 120.6(5)
C37 C38 C19 109.9(5)
C38 C39 C40 119.6(5)
C38 C39 C54 119.7(5)
C40 C39 C54 108.2(5)
C21 C40 C39 118.9(5)
C21 C40 C41 119.6(5)
C39 C40 C41 109.0(5)
C42 C41 C40 120.2(5)
C42 C41 C55 120.5(5)
C40 C41 C55 106.8(5)
C41 C42 C23 121.0(5)
C41 C42 C43 120.3(6)
C23 C42 C43 107.5(5)
C57 C43 C44 120.2(5)
C57 C43 C42 119.1(5)
C44 C43 C42 107.8(5)
C45 C44 C43 120.4(5)
C45 C44 C24 120.0(5)
C43 C44 C24 107.7(5)
C44 C45 C46 119.3(5)
C44 C45 C27 120.3(5)
C46 C45 C27 108.4(5)
C58 C46 C45 120.7(5)
C58 C46 C47 119.2(5)
C45 C46 C47 108.1(5)
C48 C47 C28 119.8(5)
C48 C47 C46 120.6(5)
C28 C47 C46 107.1(5)
C47 C48 C49 119.6(5)
C47 C48 C31 120.2(5)
C49 C48 C31 108.0(5)
C59 C49 C48 121.1(5)
C59 C49 C50 118.9(5)
C48 C49 C50 108.0(5)
C51 C50 C32 120.0(5)
C51 C50 C49 120.0(5)
C32 C50 C49 107.0(5)
C50 C51 C52 120.8(5)
C50 C51 C35 119.9(5)
C52 C51 C35 107.3(5)
C60 C52 C53 120.2(5)
C60 C52 C51 119.3(5)
C53 C52 C51 108.1(5)
C54 C53 C36 119.5(5)
C54 C53 C52 119.4(5)
C36 C53 C52 108.2(5)
C53 C54 C55 120.9(5)
C53 C54 C39 119.9(5)
C55 C54 C39 107.3(5)
C56 C55 C54 119.4(5)
C56 C55 C41 119.2(5)
C54 C55 C41 108.8(5)
C55 C56 C57 120.2(5)
C55 C56 C60 119.6(5)
C57 C56 C60 108.3(5)
C43 C57 C56 120.7(5)
C43 C57 C58 119.1(5)
C56 C57 C58 108.8(5)
C46 C58 C57 120.3(5)
C46 C58 C59 120.8(5)
C57 C58 C59 106.8(5)
C49 C59 C60 120.4(5)
C49 C59 C58 118.7(5)
C60 C59 C58 108.5(5)
C52 C60 C56 120.4(5)
C52 C60 C59 120.4(5)
C56 C60 C59 107.5(5)
F611 C61 F612 106.3(4)
F611 C61 C62 106.6(5)
F612 C61 C62 106.3(5)
F611 C61 C6 110.4(5)
F612 C61 C6 108.5(4)
C62 C61 C6 118.1(5)
F623 C62 F622 108.3(5)
F623 C62 F621 107.6(5)
F622 C62 F621 106.8(5)
F623 C62 C61 111.5(5)
F622 C62 C61 111.9(5)
F621 C62 C61 110.6(5)
F631 C63 F632 107.1(4)
F631 C63 C64 105.6(4)
F632 C63 C64 106.1(4)
F631 C63 C12 110.2(4)
F632 C63 C12 108.6(4)
C64 C63 C12 118.6(4)
F641 C64 F643 109.2(4)
F641 C64 F642 107.6(4)
F643 C64 F642 107.3(5)
F641 C64 C63 111.0(5)
F643 C64 C63 111.5(5)
F642 C64 C63 110.1(4)
F651 C65 F652 106.5(5)
F651 C65 C66 106.1(5)
F652 C65 C66 105.5(4)
F651 C65 C15 110.2(4)
F652 C65 C15 109.7(5)
C66 C65 C15 118.1(5)
F661 C66 F663 107.5(4)
F661 C66 F662 107.8(5)
F663 C66 F662 107.9(4)
F661 C66 C65 111.8(5)
F663 C66 C65 111.3(5)
F662 C66 C65 110.4(4)
F672 C67 F671 107.7(6)
F672 C67 C68 109.8(5)
F671 C67 C68 102.4(5)
F672 C67 C18 110.9(5)
F671 C67 C18 107.9(4)
C68 C67 C18 117.4(5)
F682 C68 F683 108.4(6)
F682 C68 F681 109.9(5)
F683 C68 F681 107.5(5)
F682 C68 C67 112.7(5)
F683 C68 C67 108.9(5)
F681 C68 C67 109.4(6)
C9 O1 C1 63.2(3)

loop_
_geom_bond_atom_site_label_1
_geom_bond_atom_site_label_2
_geom_bond_distance
C1 O1 1.450(6)
C1 C5 1.476(7)
C1 C2 1.481(7)
C1 C9 1.511(7)
C2 C3 1.358(7)
C2 C12 1.531(7)
C3 C4 1.496(7)
C3 C15 1.508(7)
C4 C5 1.361(7)
C4 C18 1.519(7)
C5 C6 1.534(7)
C6 C7 1.540(7)
C6 C61 1.551(8)
C6 C20 1.554(8)
C7 C8 1.374(7)
C7 C22 1.430(8)
C8 C25 1.436(7)
C8 C9 1.482(7)
C9 O1 1.432(6)
C9 C10 1.490(7)
C10 C11 1.376(7)
C10 C26 1.432(7)
C11 C29 1.429(7)
C11 C12 1.546(7)
C12 C13 1.542(8)
C12 C63 1.544(7)
C13 C14 1.359(7)
C13 C30 1.459(7)
C14 C33 1.439(7)
C14 C15 1.537(7)
C15 C65 1.546(7)
C15 C16 1.546(7)
C16 C17 1.369(7)
C16 C34 1.434(7)
C17 C37 1.447(7)
C17 C18 1.541(7)
C18 C19 1.546(7)
C18 C67 1.560(7)
C19 C20 1.355(8)
C19 C38 1.444(8)
C20 C21 1.446(7)
C21 C40 1.394(8)
C21 C22 1.442(8)
C22 C23 1.418(7)
C23 C24 1.423(8)
C23 C42 1.441(8)
C24 C25 1.392(8)
C24 C44 1.461(8)
C25 C26 1.452(7)
C26 C27 1.391(8)
C27 C28 1.444(7)
C27 C45 1.448(8)
C28 C29 1.406(7)
C28 C47 1.460(8)
C29 C30 1.445(8)
C30 C31 1.384(8)
C31 C32 1.429(8)
C31 C48 1.453(7)
C32 C33 1.398(7)
C32 C50 1.442(7)
C33 C34 1.431(7)
C34 C35 1.402(7)
C35 C36 1.435(7)
C35 C51 1.454(7)
C36 C37 1.382(7)
C36 C53 1.442(7)
C37 C38 1.433(7)
C38 C39 1.394(7)
C39 C40 1.427(8)
C39 C54 1.457(8)
C40 C41 1.449(7)
C41 C42 1.371(8)
C41 C55 1.453(8)
C42 C43 1.463(8)
C43 C57 1.391(8)
C43 C44 1.439(8)
C44 C45 1.389(7)
C45 C46 1.437(8)
C46 C58 1.377(8)
C46 C47 1.468(8)
C47 C48 1.373(8)
C48 C49 1.441(8)
C49 C59 1.395(7)
C49 C50 1.463(7)
C50 C51 1.383(7)
C51 C52 1.447(7)
C52 C60 1.390(7)
C52 C53 1.442(7)
C53 C54 1.397(7)
C54 C55 1.440(8)
C55 C56 1.404(8)
C56 C57 1.433(8)
C56 C60 1.447(7)
C57 C58 1.450(7)
C58 C59 1.456(8)
C59 C60 1.448(7)
C61 F611 1.350(6)
C61 F612 1.368(6)
C61 C62 1.498(8)
C62 F623 1.329(6)
C62 F622 1.336(6)
C62 F621 1.341(6)
C63 F631 1.345(6)
C63 F632 1.355(6)
C63 C64 1.526(8)
C64 F641 1.325(6)
C64 F643 1.328(6)
C64 F642 1.352(6)
C65 F651 1.344(6)
C65 F652 1.360(6)
C65 C66 1.528(8)
C66 F661 1.324(6)
C66 F663 1.326(6)
C66 F662 1.332(6)
C67 F672 1.288(7)
C67 F671 1.380(7)
C67 C68 1.519(9)
C68 F682 1.300(7)
C68 F683 1.336(7)
C68 F681 1.341(6)
